data_7109037
loop_
_publ_author_name
'Ayan Pal'
'Kerry J. Salandria'
'Joseph W. Arico'
'Mark K. Schlegel'
'Larry W. McLaughlin'

_publ_section_title
;
 2,3-Dicyclohexylsuccinimide as a directing/protecting group for the
 regioselective glycosylation or alkylation of purines
;
_journal_name_full Chem.Commun.
_journal_page_first 2936
_journal_paper_doi 10.1039/c3cc37265k
_journal_volume 49
_journal_year 2013
_chemical_formula_moiety 'C21 H26 N4 O2, 0.5(C14 H22 O4), C H4 O'
_chemical_formula_sum 'C29 H41 N4 O5'
_chemical_formula_weight 525.66
_chemical_name_systematic
;
?
;
_space_group_IT_number 14
_symmetry_cell_setting monoclinic
_symmetry_space_group_name_Hall '-P 2yn'
_symmetry_space_group_name_H-M 'P 1 21/n 1'
_atom_sites_solution_hydrogens difmap
_atom_sites_solution_primary direct
_atom_sites_solution_secondary difmap
_audit_creation_method SHELXL-97
_cell_angle_alpha 90.00
_cell_angle_beta 92.664(7)
_cell_angle_gamma 90.00
_cell_formula_units_Z 4
_cell_length_a 9.1585(13)
_cell_length_b 28.601(4)
_cell_length_c 10.3611(15)
_cell_measurement_reflns_used 8983
_cell_measurement_temperature 100(2)
_cell_measurement_theta_max 28.43
_cell_measurement_theta_min 2.64
_cell_volume 2711.1(7)
_computing_cell_refinement 'SAINT (Bruker, 2010)'
_computing_data_collection 'APEX2 (Bruker, 2010)'
_computing_data_reduction 'SAINT (Bruker, 2010)'
_computing_molecular_graphics 'Bruker SHELXTL'
_computing_publication_material 'Bruker SHELXTL'
_computing_structure_refinement 'SHELXL-97 (Sheldrick, 2008)'
_computing_structure_solution 'SHELXS-97 (Sheldrick, 2008)'
_diffrn_ambient_temperature 100(2)
_diffrn_measured_fraction_theta_full 0.998
_diffrn_measured_fraction_theta_max 0.998
_diffrn_measurement_device_type 'Bruker KAPPA APEX II DUO'
_diffrn_measurement_method '\f and \w scans'
_diffrn_radiation_monochromator graphite
_diffrn_radiation_source 'fine-focus sealed tube'
_diffrn_radiation_type MoK\a
_diffrn_radiation_wavelength 0.71073
_diffrn_reflns_av_R_equivalents 0.0291
_diffrn_reflns_av_sigmaI/netI 0.0145
_diffrn_reflns_limit_h_max 12
_diffrn_reflns_limit_h_min -12
_diffrn_reflns_limit_k_max 38
_diffrn_reflns_limit_k_min -38
_diffrn_reflns_limit_l_max 13
_diffrn_reflns_limit_l_min -13
_diffrn_reflns_number 72956
_diffrn_reflns_theta_full 28.43
_diffrn_reflns_theta_max 28.43
_diffrn_reflns_theta_min 2.09
_exptl_absorpt_coefficient_mu 0.089
_exptl_absorpt_correction_T_max 0.9912
_exptl_absorpt_correction_T_min 0.9825
_exptl_absorpt_correction_type multi-scan
_exptl_absorpt_process_details
;
Sheldrick, G.M. (2008). SADABS v2008/1. Bruker AXS Inc. Madison, WI USA.
;
_exptl_crystal_colour colorless
_exptl_crystal_density_diffrn 1.288
_exptl_crystal_density_meas ?
_exptl_crystal_density_method none
_exptl_crystal_description block
_exptl_crystal_F_000 1132
_exptl_crystal_size_max 0.20
_exptl_crystal_size_mid 0.16
_exptl_crystal_size_min 0.10
_refine_diff_density_max 0.385
_refine_diff_density_min -0.210
_refine_diff_density_rms 0.042
_refine_ls_extinction_coef na
_refine_ls_extinction_method none
_refine_ls_goodness_of_fit_ref 1.047
_refine_ls_hydrogen_treatment mixed
_refine_ls_matrix_type full
_refine_ls_number_parameters 354
_refine_ls_number_reflns 6812
_refine_ls_number_restraints 0
_refine_ls_restrained_S_all 1.047
_refine_ls_R_factor_all 0.0417
_refine_ls_R_factor_gt 0.0380
_refine_ls_shift/su_max 0.001
_refine_ls_shift/su_mean 0.000
_refine_ls_structure_factor_coef Fsqd
_refine_ls_weighting_details 'calc w=1/[\s^2^(Fo^2^)+(0.0427P)^2^+1.1958P] where P=(Fo^2^+2Fc^2^)/3'
_refine_ls_weighting_scheme calc
_refine_ls_wR_factor_gt 0.0937
_refine_ls_wR_factor_ref 0.0961
_reflns_number_gt 6248
_reflns_number_total 6812
_reflns_threshold_expression >2sigma(I)
_cod_data_source_file c3cc37265k.txt
_cod_data_source_block C21H26N4O2
_cod_depositor_comments
;
The following automatic conversions were performed:

'_exptl_crystal_density_meas' value 'not measured' was changed to '?'
- the value is perceived as not measured.

Automatic conversion script
Id: cif_fix_values 3008 2015-01-20 13:52:24Z robertas 
;
_cod_original_sg_symbol_H-M 'P 1 2(1)/n 1'
_cod_database_code 7109037

loop_
_symmetry_equiv_pos_as_xyz
'x, y, z'
'-x+1/2, y+1/2, -z+1/2'
'-x, -y, -z'
'x-1/2, -y-1/2, z-1/2'

loop_
_atom_site_label
_atom_site_type_symbol
_atom_site_fract_x
_atom_site_fract_y
_atom_site_fract_z
_atom_site_U_iso_or_equiv
_atom_site_adp_type
_atom_site_occupancy
_atom_site_symmetry_multiplicity
_atom_site_calc_flag
_atom_site_refinement_flags
C1 C 0.29189(10) 0.40494(3) 0.14952(10) 0.01380(18) Uani 1 1 d .
C2 C 0.15462(11) 0.33634(3) 0.13367(10) 0.01515(19) Uani 1 1 d .
C3 C 0.08726(10) 0.36951(3) 0.03212(9) 0.01308(18) Uani 1 1 d .
C4 C 0.21474(10) 0.40556(3) 0.01563(9) 0.01247(18) Uani 1 1 d .
C5 C 0.33664(10) 0.34474(3) 0.31977(10) 0.01433(18) Uani 1 1 d .
C6 C 0.36264(12) 0.34867(4) 0.54336(10) 0.0203(2) Uani 1 1 d .
H6 H 0.3237 0.3594 0.6214 0.024 Uiso 1 1 calc R
C7 C 0.49159(12) 0.32328(4) 0.55265(10) 0.0194(2) Uani 1 1 d .
C8 C 0.53738(11) 0.30696(3) 0.43422(10) 0.01645(19) Uani 1 1 d .
C9 C 0.64168(11) 0.27473(4) 0.27067(11) 0.0199(2) Uani 1 1 d .
H9 H 0.7096 0.2572 0.2239 0.024 Uiso 1 1 calc R
C10 C 0.46022(10) 0.31659(3) 0.31661(10) 0.01457(19) Uani 1 1 d .
C11 C 0.57636(15) 0.31561(4) 0.67818(12) 0.0286(3) Uani 1 1 d .
H11A H 0.6635 0.3355 0.6815 0.043 Uiso 1 1 calc R
H11B H 0.6060 0.2827 0.6850 0.043 Uiso 1 1 calc R
H11C H 0.5150 0.3235 0.7501 0.043 Uiso 1 1 calc R
C12 C -0.04440(11) 0.39395(4) 0.09298(10) 0.01697(19) Uani 1 1 d .
H12A H -0.0118 0.4071 0.1779 0.020 Uiso 1 1 calc R
H12B H -0.0772 0.4203 0.0368 0.020 Uiso 1 1 calc R
C13 C -0.17355(11) 0.36130(4) 0.11162(11) 0.0222(2) Uani 1 1 d .
H13A H -0.2548 0.3790 0.1484 0.027 Uiso 1 1 calc R
H13B H -0.1441 0.3361 0.1729 0.027 Uiso 1 1 calc R
C14 C -0.22456(11) 0.34006(4) -0.01793(11) 0.0226(2) Uani 1 1 d .
H14A H -0.3078 0.3187 -0.0053 0.027 Uiso 1 1 calc R
H14B H -0.2584 0.3652 -0.0777 0.027 Uiso 1 1 calc R
C15 C -0.10027(11) 0.31313(4) -0.07676(11) 0.0203(2) Uani 1 1 d .
H15A H -0.1341 0.3009 -0.1624 0.024 Uiso 1 1 calc R
H15B H -0.0735 0.2861 -0.0208 0.024 Uiso 1 1 calc R
C16 C 0.03535(11) 0.34390(3) -0.09235(10) 0.01585(19) Uani 1 1 d .
H16A H 0.0130 0.3674 -0.1607 0.019 Uiso 1 1 calc R
H16B H 0.1161 0.3241 -0.1214 0.019 Uiso 1 1 calc R
C17 C 0.16406(11) 0.45460(3) -0.02807(10) 0.01555(19) Uani 1 1 d .
H17A H 0.0965 0.4513 -0.1049 0.019 Uiso 1 1 calc R
H17B H 0.1085 0.4689 0.0416 0.019 Uiso 1 1 calc R
C18 C 0.28817(11) 0.48784(3) -0.06135(11) 0.0183(2) Uani 1 1 d .
H18A H 0.2458 0.5167 -0.1001 0.022 Uiso 1 1 calc R
H18B H 0.3440 0.4967 0.0191 0.022 Uiso 1 1 calc R
C19 C 0.39192(11) 0.46604(4) -0.15501(10) 0.0184(2) Uani 1 1 d .
H19A H 0.4732 0.4879 -0.1699 0.022 Uiso 1 1 calc R
H19B H 0.3392 0.4601 -0.2390 0.022 Uiso 1 1 calc R
C20 C 0.45280(11) 0.42017(4) -0.09967(10) 0.0172(2) Uani 1 1 d .
H20A H 0.5072 0.4262 -0.0165 0.021 Uiso 1 1 calc R
H20B H 0.5212 0.4063 -0.1602 0.021 Uiso 1 1 calc R
C21 C 0.32708(10) 0.38629(3) -0.07868(10) 0.01495(19) Uani 1 1 d .
H21A H 0.3676 0.3565 -0.0440 0.018 Uiso 1 1 calc R
H21B H 0.2761 0.3795 -0.1630 0.018 Uiso 1 1 calc R
C22 C 1.03895(11) 0.43479(3) 0.53255(10) 0.01505(19) Uani 1 1 d .
C23 C 0.94601(10) 0.47942(3) 0.52108(9) 0.01393(18) Uani 1 1 d .
C24 C 0.81787(11) 0.47270(4) 0.42036(10) 0.0178(2) Uani 1 1 d .
H24A H 0.7662 0.5029 0.4078 0.021 Uiso 1 1 calc R
H24B H 0.8577 0.4637 0.3367 0.021 Uiso 1 1 calc R
C25 C 0.70786(12) 0.43549(4) 0.45929(11) 0.0220(2) Uani 1 1 d .
H25A H 0.6261 0.4340 0.3934 0.026 Uiso 1 1 calc R
H25B H 0.7561 0.4045 0.4629 0.026 Uiso 1 1 calc R
C26 C 0.64811(12) 0.44681(4) 0.59093(12) 0.0240(2) Uani 1 1 d .
H26A H 0.5924 0.4765 0.5855 0.029 Uiso 1 1 calc R
H26B H 0.5808 0.4217 0.6162 0.029 Uiso 1 1 calc R
C27 C 0.77308(12) 0.45131(4) 0.69266(11) 0.0213(2) Uani 1 1 d .
H27A H 0.8239 0.4209 0.7027 0.026 Uiso 1 1 calc R
H27B H 0.7331 0.4596 0.7768 0.026 Uiso 1 1 calc R
C28 C 0.88243(11) 0.48882(4) 0.65423(10) 0.0173(2) Uani 1 1 d .
H28A H 0.9636 0.4902 0.7207 0.021 Uiso 1 1 calc R
H28B H 0.8331 0.5196 0.6522 0.021 Uiso 1 1 calc R
N1 N 0.26204(9) 0.36108(3) 0.20468(8) 0.01401(16) Uani 1 1 d .
N2 N 0.28801(10) 0.35931(3) 0.43123(9) 0.01733(17) Uani 1 1 d .
N3 N 0.65432(10) 0.28029(3) 0.40088(9) 0.01893(18) Uani 1 1 d .
H3N H 0.7315(16) 0.2692(5) 0.4566(14) 0.023 Uiso 1 1 d .
N4 N 0.52735(9) 0.29572(3) 0.21436(9) 0.01736(18) Uani 1 1 d .
O1 O 0.37006(9) 0.43372(3) 0.20207(8) 0.02036(16) Uani 1 1 d .
O2 O 0.12310(9) 0.29624(3) 0.15639(8) 0.02462(18) Uani 1 1 d .
O3 O 1.10092(9) 0.42168(3) 0.63221(7) 0.02021(16) Uani 1 1 d .
O4 O 1.04815(9) 0.41167(3) 0.42169(7) 0.01933(16) Uani 1 1 d .
H4O H 1.1212(17) 0.3921(5) 0.4271(15) 0.029 Uiso 1 1 d .
C1S C 0.52016(14) 0.21839(5) -0.02602(15) 0.0367(3) Uani 1 1 d .
H1S1 H 0.6141 0.2328 -0.0439 0.055 Uiso 1 1 calc R
H1S2 H 0.4887 0.1982 -0.0985 0.055 Uiso 1 1 calc R
H1S3 H 0.5309 0.1997 0.0531 0.055 Uiso 1 1 calc R
O1S O 0.41366(9) 0.25397(3) -0.00973(9) 0.02786(19) Uani 1 1 d .
H1SO H 0.4427(19) 0.2699(6) 0.0617(17) 0.042 Uiso 1 1 d .

loop_
_atom_site_aniso_label
_atom_site_aniso_U_11
_atom_site_aniso_U_22
_atom_site_aniso_U_33
_atom_site_aniso_U_23
_atom_site_aniso_U_13
_atom_site_aniso_U_12
C1 0.0135(4) 0.0139(4) 0.0140(5) 0.0010(3) 0.0001(3) 0.0014(3)
C2 0.0141(4) 0.0163(4) 0.0148(5) 0.0005(4) -0.0017(3) -0.0004(3)
C3 0.0120(4) 0.0139(4) 0.0132(4) 0.0005(3) -0.0013(3) 0.0003(3)
C4 0.0125(4) 0.0125(4) 0.0123(4) 0.0005(3) -0.0009(3) 0.0008(3)
C5 0.0149(4) 0.0141(4) 0.0137(5) 0.0011(3) -0.0021(3) -0.0009(3)
C6 0.0285(5) 0.0173(5) 0.0148(5) -0.0013(4) -0.0012(4) 0.0037(4)
C7 0.0267(5) 0.0139(4) 0.0170(5) -0.0006(4) -0.0063(4) 0.0012(4)
C8 0.0165(4) 0.0134(4) 0.0189(5) 0.0013(4) -0.0043(4) -0.0006(3)
C9 0.0159(5) 0.0215(5) 0.0223(5) 0.0000(4) 0.0007(4) 0.0011(4)
C10 0.0148(4) 0.0143(4) 0.0145(5) 0.0000(3) -0.0010(3) -0.0015(3)
C11 0.0439(7) 0.0216(5) 0.0188(6) -0.0028(4) -0.0135(5) 0.0094(5)
C12 0.0139(4) 0.0203(5) 0.0168(5) -0.0010(4) 0.0009(4) 0.0014(4)
C13 0.0149(5) 0.0295(6) 0.0224(5) 0.0013(4) 0.0019(4) -0.0024(4)
C14 0.0139(4) 0.0285(5) 0.0249(6) 0.0016(4) -0.0027(4) -0.0032(4)
C15 0.0176(5) 0.0205(5) 0.0221(5) -0.0006(4) -0.0052(4) -0.0038(4)
C16 0.0155(4) 0.0168(4) 0.0150(5) -0.0012(4) -0.0022(3) -0.0004(3)
C17 0.0165(4) 0.0136(4) 0.0165(5) 0.0013(3) -0.0006(4) 0.0027(3)
C18 0.0205(5) 0.0140(4) 0.0201(5) 0.0026(4) -0.0014(4) 0.0002(4)
C19 0.0177(5) 0.0194(5) 0.0180(5) 0.0050(4) 0.0000(4) -0.0017(4)
C20 0.0144(4) 0.0193(5) 0.0179(5) 0.0025(4) 0.0017(4) 0.0006(4)
C21 0.0146(4) 0.0151(4) 0.0153(5) -0.0006(3) 0.0020(3) 0.0018(3)
C22 0.0154(4) 0.0156(4) 0.0142(5) 0.0008(3) 0.0015(3) 0.0015(3)
C23 0.0144(4) 0.0149(4) 0.0126(4) 0.0014(3) 0.0007(3) 0.0027(3)
C24 0.0157(4) 0.0215(5) 0.0160(5) 0.0021(4) -0.0017(4) 0.0016(4)
C25 0.0187(5) 0.0246(5) 0.0223(6) 0.0014(4) -0.0019(4) -0.0021(4)
C26 0.0182(5) 0.0268(5) 0.0273(6) 0.0031(4) 0.0044(4) -0.0019(4)
C27 0.0225(5) 0.0229(5) 0.0189(5) 0.0026(4) 0.0061(4) -0.0004(4)
C28 0.0188(5) 0.0184(5) 0.0149(5) 0.0003(4) 0.0042(4) 0.0019(4)
N1 0.0142(4) 0.0142(4) 0.0133(4) 0.0016(3) -0.0025(3) -0.0002(3)
N2 0.0203(4) 0.0162(4) 0.0154(4) -0.0002(3) 0.0000(3) 0.0028(3)
N3 0.0162(4) 0.0186(4) 0.0214(5) 0.0010(3) -0.0045(3) 0.0022(3)
N4 0.0151(4) 0.0199(4) 0.0171(4) -0.0007(3) 0.0015(3) 0.0009(3)
O1 0.0241(4) 0.0181(3) 0.0183(4) 0.0004(3) -0.0050(3) -0.0055(3)
O2 0.0276(4) 0.0177(4) 0.0275(4) 0.0066(3) -0.0093(3) -0.0063(3)
O3 0.0244(4) 0.0202(4) 0.0158(4) 0.0019(3) -0.0023(3) 0.0067(3)
O4 0.0238(4) 0.0185(3) 0.0156(4) -0.0026(3) -0.0006(3) 0.0072(3)
C1S 0.0266(6) 0.0397(7) 0.0435(8) -0.0203(6) -0.0017(5) 0.0053(5)
O1S 0.0183(4) 0.0339(5) 0.0308(5) -0.0142(4) -0.0053(3) 0.0011(3)

loop_
_atom_type_symbol
_atom_type_description
_atom_type_scat_dispersion_real
_atom_type_scat_dispersion_imag
_atom_type_scat_source
C C 0.0033 0.0016 'International Tables Vol C Tables 4.2.6.8 and 6.1.1.4'
H H 0.0000 0.0000 'International Tables Vol C Tables 4.2.6.8 and 6.1.1.4'
N N 0.0061 0.0033 'International Tables Vol C Tables 4.2.6.8 and 6.1.1.4'
O O 0.0106 0.0060 'International Tables Vol C Tables 4.2.6.8 and 6.1.1.4'

loop_
_geom_angle_atom_site_label_1
_geom_angle_atom_site_label_2
_geom_angle_atom_site_label_3
_geom_angle
_geom_angle_site_symmetry_3
O1 C1 N1 123.16(9) .
O1 C1 C4 130.01(9) .
N1 C1 C4 106.75(8) .
O2 C2 N1 123.24(9) .
O2 C2 C3 129.19(9) .
N1 C2 C3 107.53(8) .
C2 C3 C16 112.41(8) .
C2 C3 C12 107.25(8) .
C16 C3 C12 109.82(8) .
C2 C3 C4 101.78(7) .
C16 C3 C4 115.02(8) .
C12 C3 C4 110.08(8) .
C1 C4 C17 113.47(8) .
C1 C4 C21 105.99(8) .
C17 C4 C21 109.76(8) .
C1 C4 C3 102.01(7) .
C17 C4 C3 114.47(8) .
C21 C4 C3 110.64(8) .
N2 C5 C10 120.66(9) .
N2 C5 N1 117.31(9) .
C10 C5 N1 121.95(9) .
N2 C6 C7 124.85(10) .
N2 C6 H6 117.6 .
C7 C6 H6 117.6 .
C6 C7 C8 113.84(9) .
C6 C7 C11 122.82(10) .
C8 C7 C11 123.30(10) .
N3 C8 C7 132.64(10) .
N3 C8 C10 104.91(9) .
C7 C8 C10 122.45(9) .
N4 C9 N3 114.54(9) .
N4 C9 H9 122.7 .
N3 C9 H9 122.7 .
N4 C10 C5 131.17(9) .
N4 C10 C8 110.81(9) .
C5 C10 C8 118.00(9) .
C7 C11 H11A 109.5 .
C7 C11 H11B 109.5 .
H11A C11 H11B 109.5 .
C7 C11 H11C 109.5 .
H11A C11 H11C 109.5 .
H11B C11 H11C 109.5 .
C13 C12 C3 113.39(9) .
C13 C12 H12A 108.9 .
C3 C12 H12A 108.9 .
C13 C12 H12B 108.9 .
C3 C12 H12B 108.9 .
H12A C12 H12B 107.7 .
C12 C13 C14 109.85(9) .
C12 C13 H13A 109.7 .
C14 C13 H13A 109.7 .
C12 C13 H13B 109.7 .
C14 C13 H13B 109.7 .
H13A C13 H13B 108.2 .
C15 C14 C13 110.41(9) .
C15 C14 H14A 109.6 .
C13 C14 H14A 109.6 .
C15 C14 H14B 109.6 .
C13 C14 H14B 109.6 .
H14A C14 H14B 108.1 .
C14 C15 C16 112.00(9) .
C14 C15 H15A 109.2 .
C16 C15 H15A 109.2 .
C14 C15 H15B 109.2 .
C16 C15 H15B 109.2 .
H15A C15 H15B 107.9 .
C15 C16 C3 113.84(8) .
C15 C16 H16A 108.8 .
C3 C16 H16A 108.8 .
C15 C16 H16B 108.8 .
C3 C16 H16B 108.8 .
H16A C16 H16B 107.7 .
C18 C17 C4 114.50(8) .
C18 C17 H17A 108.6 .
C4 C17 H17A 108.6 .
C18 C17 H17B 108.6 .
C4 C17 H17B 108.6 .
H17A C17 H17B 107.6 .
C19 C18 C17 112.36(8) .
C19 C18 H18A 109.1 .
C17 C18 H18A 109.1 .
C19 C18 H18B 109.1 .
C17 C18 H18B 109.1 .
H18A C18 H18B 107.9 .
C18 C19 C20 109.89(8) .
C18 C19 H19A 109.7 .
C20 C19 H19A 109.7 .
C18 C19 H19B 109.7 .
C20 C19 H19B 109.7 .
H19A C19 H19B 108.2 .
C19 C20 C21 109.51(8) .
C19 C20 H20A 109.8 .
C21 C20 H20A 109.8 .
C19 C20 H20B 109.8 .
C21 C20 H20B 109.8 .
H20A C20 H20B 108.2 .
C20 C21 C4 112.96(8) .
C20 C21 H21A 109.0 .
C4 C21 H21A 109.0 .
C20 C21 H21B 109.0 .
C4 C21 H21B 109.0 .
H21A C21 H21B 107.8 .
O3 C22 O4 122.31(9) .
O3 C22 C23 123.91(9) .
O4 C22 C23 113.77(8) .
C22 C23 C24 110.46(8) .
C22 C23 C28 107.81(8) .
C24 C23 C28 108.57(8) .
C22 C23 C23 106.46(9) 3_766
C24 C23 C23 111.36(10) 3_766
C28 C23 C23 112.11(10) 3_766
C25 C24 C23 113.36(8) .
C25 C24 H24A 108.9 .
C23 C24 H24A 108.9 .
C25 C24 H24B 108.9 .
C23 C24 H24B 108.9 .
H24A C24 H24B 107.7 .
C26 C25 C24 110.78(9) .
C26 C25 H25A 109.5 .
C24 C25 H25A 109.5 .
C26 C25 H25B 109.5 .
C24 C25 H25B 109.5 .
H25A C25 H25B 108.1 .
C27 C26 C25 110.28(9) .
C27 C26 H26A 109.6 .
C25 C26 H26A 109.6 .
C27 C26 H26B 109.6 .
C25 C26 H26B 109.6 .
H26A C26 H26B 108.1 .
C26 C27 C28 110.98(9) .
C26 C27 H27A 109.4 .
C28 C27 H27A 109.4 .
C26 C27 H27B 109.4 .
C28 C27 H27B 109.4 .
H27A C27 H27B 108.0 .
C27 C28 C23 112.82(9) .
C27 C28 H28A 109.0 .
C23 C28 H28A 109.0 .
C27 C28 H28B 109.0 .
C23 C28 H28B 109.0 .
H28A C28 H28B 107.8 .
C2 N1 C1 112.52(8) .
C2 N1 C5 125.05(8) .
C1 N1 C5 122.43(8) .
C5 N2 C6 120.03(9) .
C9 N3 C8 106.48(9) .
C9 N3 H3N 126.4(9) .
C8 N3 H3N 127.1(9) .
C9 N4 C10 103.25(9) .
C22 O4 H4O 110.0(10) .
O1S C1S H1S1 109.5 .
O1S C1S H1S2 109.5 .
H1S1 C1S H1S2 109.5 .
O1S C1S H1S3 109.5 .
H1S1 C1S H1S3 109.5 .
H1S2 C1S H1S3 109.5 .
C1S O1S H1SO 106.3(11) .

loop_
_geom_bond_atom_site_label_1
_geom_bond_atom_site_label_2
_geom_bond_distance
_geom_bond_site_symmetry_2
C1 O1 1.2042(12) .
C1 N1 1.4106(12) .
C1 C4 1.5274(14) .
C2 O2 1.2085(13) .
C2 N1 1.3937(12) .
C2 C3 1.5256(13) .
C3 C16 1.5391(14) .
C3 C12 1.5527(13) .
C3 C4 1.5729(13) .
C4 C17 1.5388(13) .
C4 C21 1.5527(13) .
C5 N2 1.3243(13) .
C5 C10 1.3906(13) .
C5 N1 1.4253(12) .
C6 N2 1.3549(14) .
C6 C7 1.3860(15) .
C6 H6 0.9500 .
C7 C8 1.3955(15) .
C7 C11 1.4996(15) .
C8 N3 1.3720(13) .
C8 C10 1.4071(14) .
C9 N4 1.3192(14) .
C9 N3 1.3580(15) .
C9 H9 0.9500 .
C10 N4 1.3846(13) .
C11 H11A 0.9800 .
C11 H11B 0.9800 .
C11 H11C 0.9800 .
C12 C13 1.5263(14) .
C12 H12A 0.9900 .
C12 H12B 0.9900 .
C13 C14 1.5266(16) .
C13 H13A 0.9900 .
C13 H13B 0.9900 .
C14 C15 1.5249(15) .
C14 H14A 0.9900 .
C14 H14B 0.9900 .
C15 C16 1.5369(14) .
C15 H15A 0.9900 .
C15 H15B 0.9900 .
C16 H16A 0.9900 .
C16 H16B 0.9900 .
C17 C18 1.5334(14) .
C17 H17A 0.9900 .
C17 H17B 0.9900 .
C18 C19 1.5229(15) .
C18 H18A 0.9900 .
C18 H18B 0.9900 .
C19 C20 1.5269(14) .
C19 H19A 0.9900 .
C19 H19B 0.9900 .
C20 C21 1.5282(13) .
C20 H20A 0.9900 .
C20 H20B 0.9900 .
C21 H21A 0.9900 .
C21 H21B 0.9900 .
C22 O3 1.2142(13) .
C22 O4 1.3313(12) .
C22 C23 1.5359(13) .
C23 C24 1.5457(14) .
C23 C28 1.5457(14) .
C23 C23 1.6107(19) 3_766
C24 C25 1.5325(15) .
C24 H24A 0.9900 .
C24 H24B 0.9900 .
C25 C26 1.5277(16) .
C25 H25A 0.9900 .
C25 H25B 0.9900 .
C26 C27 1.5249(16) .
C26 H26A 0.9900 .
C26 H26B 0.9900 .
C27 C28 1.5329(14) .
C27 H27A 0.9900 .
C27 H27B 0.9900 .
C28 H28A 0.9900 .
C28 H28B 0.9900 .
N3 H3N 0.946(15) .
O4 H4O 0.872(16) .
C1S O1S 1.4250(15) .
C1S H1S1 0.9800 .
C1S H1S2 0.9800 .
C1S H1S3 0.9800 .
O1S H1SO 0.898(18) .

loop_
_geom_hbond_atom_site_label_D
_geom_hbond_atom_site_label_H
_geom_hbond_atom_site_label_A
_geom_hbond_distance_DH
_geom_hbond_distance_HA
_geom_hbond_distance_DA
_geom_hbond_angle_DHA
_geom_hbond_site_symmetry_A
N3 H3N O1S 0.946(15) 1.814(15) 2.6935(12) 153.4(13) 4_666
O4 H4O N2 0.872(16) 1.791(16) 2.6567(12) 171.3(15) 1_655
O1S H1SO N4 0.898(18) 1.881(19) 2.7706(13) 170.7(16) .

loop_
_geom_torsion_atom_site_label_1
_geom_torsion_atom_site_label_2
_geom_torsion_atom_site_label_3
_geom_torsion_atom_site_label_4
_geom_torsion
_geom_torsion_site_symmetry_1
_geom_torsion_site_symmetry_4
O2 C2 C3 C16 -33.62(15) . .
N1 C2 C3 C16 148.56(8) . .
O2 C2 C3 C12 87.18(13) . .
N1 C2 C3 C12 -90.64(9) . .
O2 C2 C3 C4 -157.22(11) . .
N1 C2 C3 C4 24.96(10) . .
O1 C1 C4 C17 -34.20(14) . .
N1 C1 C4 C17 149.08(8) . .
O1 C1 C4 C21 86.32(12) . .
N1 C1 C4 C21 -90.40(9) . .
O1 C1 C4 C3 -157.84(10) . .
N1 C1 C4 C3 25.44(9) . .
C2 C3 C4 C1 -29.75(9) . .
C16 C3 C4 C1 -151.56(8) . .
C12 C3 C4 C1 83.76(9) . .
C2 C3 C4 C17 -152.72(8) . .
C16 C3 C4 C17 85.47(10) . .
C12 C3 C4 C17 -39.21(11) . .
C2 C3 C4 C21 82.64(9) . .
C16 C3 C4 C21 -39.16(11) . .
C12 C3 C4 C21 -163.85(8) . .
N2 C6 C7 C8 -2.91(16) . .
N2 C6 C7 C11 175.06(11) . .
C6 C7 C8 N3 -178.46(11) . .
C11 C7 C8 N3 3.59(18) . .
C6 C7 C8 C10 1.34(15) . .
C11 C7 C8 C10 -176.61(10) . .
N2 C5 C10 N4 176.94(10) . .
N1 C5 C10 N4 -6.43(16) . .
N2 C5 C10 C8 -4.48(14) . .
N1 C5 C10 C8 172.15(9) . .
N3 C8 C10 N4 0.85(11) . .
C7 C8 C10 N4 -178.99(9) . .
N3 C8 C10 C5 -178.00(9) . .
C7 C8 C10 C5 2.15(15) . .
C2 C3 C12 C13 -70.36(10) . .
C16 C3 C12 C13 52.06(11) . .
C4 C3 C12 C13 179.69(8) . .
C3 C12 C13 C14 -57.86(12) . .
C12 C13 C14 C15 58.76(12) . .
C13 C14 C15 C16 -56.32(12) . .
C14 C15 C16 C3 52.22(12) . .
C2 C3 C16 C15 70.68(10) . .
C12 C3 C16 C15 -48.64(11) . .
C4 C3 C16 C15 -173.46(8) . .
C1 C4 C17 C18 71.12(11) . .
C21 C4 C17 C18 -47.24(11) . .
C3 C4 C17 C18 -172.34(8) . .
C4 C17 C18 C19 50.78(12) . .
C17 C18 C19 C20 -56.09(11) . .
C18 C19 C20 C21 60.15(11) . .
C19 C20 C21 C4 -59.53(11) . .
C1 C4 C21 C20 -70.83(10) . .
C17 C4 C21 C20 52.07(11) . .
C3 C4 C21 C20 179.34(8) . .
O3 C22 C23 C24 -146.83(10) . .
O4 C22 C23 C24 34.27(11) . .
O3 C22 C23 C28 -28.34(13) . .
O4 C22 C23 C28 152.75(8) . .
O3 C22 C23 C23 92.13(13) . 3_766
O4 C22 C23 C23 -86.77(11) . 3_766
C22 C23 C24 C25 64.71(11) . .
C28 C23 C24 C25 -53.32(11) . .
C23 C23 C24 C25 -177.22(10) 3_766 .
C23 C24 C25 C26 56.19(12) . .
C24 C25 C26 C27 -56.72(12) . .
C25 C26 C27 C28 57.31(12) . .
C26 C27 C28 C23 -57.01(12) . .
C22 C23 C28 C27 -66.20(11) . .
C24 C23 C28 C27 53.49(11) . .
C23 C23 C28 C27 176.94(10) 3_766 .
O2 C2 N1 C1 172.27(10) . .
C3 C2 N1 C1 -9.75(11) . .
O2 C2 N1 C5 -7.12(16) . .
C3 C2 N1 C5 170.86(9) . .
O1 C1 N1 C2 172.33(9) . .
C4 C1 N1 C2 -10.67(11) . .
O1 C1 N1 C5 -8.26(15) . .
C4 C1 N1 C5 168.73(8) . .
N2 C5 N1 C2 -97.81(12) . .
C10 C5 N1 C2 85.46(13) . .
N2 C5 N1 C1 82.86(12) . .
C10 C5 N1 C1 -93.87(12) . .
C10 C5 N2 C6 3.13(15) . .
N1 C5 N2 C6 -173.64(9) . .
C7 C6 N2 C5 0.75(16) . .
N4 C9 N3 C8 0.60(12) . .
C7 C8 N3 C9 178.98(11) . .
C10 C8 N3 C9 -0.84(11) . .
N3 C9 N4 C10 -0.06(12) . .
C5 C10 N4 C9 178.16(11) . .
C8 C10 N4 C9 -0.50(11) . .
